data_7047861
loop_
_publ_author_name
'Ignaszak, Anna'
'Patterson, Nigel'
'Radtke, Mariusz'
'Elsegood, Mark R. J.'
'Frese, Josef W. A.'
'Lipman, Joah L. Z. F.'
'Yamato, Takehiko'
'Sanz, Sergio'
'Brechin, Euan K.'
'Prior, Timothy J.'
'Redshaw, Carl'

_publ_section_title
;
 Vanadyl sulfates: molecular structure, magnetism and electrochemical
 activity.
;
_journal_issue 44
_journal_name_full 'Dalton transactions (Cambridge, England : 2003)'
_journal_page_first 15983
_journal_page_last 15993
_journal_paper_doi 10.1039/c8dt03626h
_journal_volume 47
_journal_year 2018
_chemical_formula_moiety 'C88 H109 O10 V 2-, 2(C6 H16 N 1+), 4(C2 H3 N)'
_chemical_formula_sum 'C108 H153 N6 O10 V'
_chemical_formula_weight 1746.29
_space_group_crystal_system triclinic
_space_group_IT_number 2
_space_group_name_Hall '-P 1'
_space_group_name_H-M_alt 'P -1'
_symmetry_space_group_name_Hall '-P 1'
_symmetry_space_group_name_H-M 'P -1'
_atom_sites_solution_hydrogens mixed
_atom_sites_solution_primary direct
_atom_sites_solution_secondary difmap
_audit_creation_method SHELXL-2017/1
_audit_update_record
;
2017-09-13 deposited with the CCDC.
2018-10-22 downloaded from the CCDC.
;
_cell_angle_alpha 101.228(7)
_cell_angle_beta 105.150(7)
_cell_angle_gamma 105.573(7)
_cell_formula_units_Z 2
_cell_length_a 16.7286(7)
_cell_length_b 18.2453(8)
_cell_length_c 18.7113(13)
_cell_measurement_reflns_used 36379
_cell_measurement_temperature 100(2)
_cell_measurement_theta_max 25.1
_cell_measurement_theta_min 3.0
_cell_volume 5090.2(6)
_computing_cell_refinement
;
CrystalClear-SM Expert 2.0 r13 (Rigaku, 2011)
;
_computing_data_collection
;
CrystalClear-SM Expert 2.0 r13 (Rigaku, 2011)
;
_computing_data_reduction
;
CrystalClear-SM Expert 2.0 r13 (Rigaku, 2011)
;
_computing_molecular_graphics 'Bruker SHELXTL'
_computing_publication_material 'Bruker SHELXTL and local programs'
_computing_structure_refinement 'SHELXL-2017/1 (Sheldrick, 2017)'
_computing_structure_solution 'SHELXS-97 (Sheldrick, 2008)'
_diffrn_ambient_temperature 100(2)
_diffrn_detector CCD
_diffrn_detector_area_resol_mean 28.5714
_diffrn_measured_fraction_theta_full 0.994
_diffrn_measured_fraction_theta_max 0.994
_diffrn_measurement_device
;
AFC12 (Right): Kappa 3 circle
;
_diffrn_measurement_device_type
;
Rigaku Saturn724+ (2x2 bin mode)
;
_diffrn_measurement_method 'profile data from \w-scans'
_diffrn_measurement_specimen_support Mitegen
_diffrn_radiation_monochromator 'confocal mirrors'
_diffrn_radiation_source 'rotating anode'
_diffrn_radiation_type MoK\a
_diffrn_radiation_wavelength 0.71073
_diffrn_reflns_av_R_equivalents 0.0745
_diffrn_reflns_av_unetI/netI 0.1027
_diffrn_reflns_Laue_measured_fraction_full 0.994
_diffrn_reflns_Laue_measured_fraction_max 0.994
_diffrn_reflns_limit_h_max 19
_diffrn_reflns_limit_h_min -19
_diffrn_reflns_limit_k_max 21
_diffrn_reflns_limit_k_min -21
_diffrn_reflns_limit_l_max 22
_diffrn_reflns_limit_l_min -21
_diffrn_reflns_number 55764
_diffrn_reflns_point_group_measured_fraction_full 0.994
_diffrn_reflns_point_group_measured_fraction_max 0.994
_diffrn_reflns_theta_full 25.026
_diffrn_reflns_theta_max 25.026
_diffrn_reflns_theta_min 3.021
_exptl_absorpt_coefficient_mu 0.156
_exptl_absorpt_correction_T_max 0.994
_exptl_absorpt_correction_T_min 0.980
_exptl_absorpt_correction_type multi-scan
_exptl_crystal_colour green
_exptl_crystal_density_diffrn 1.139
_exptl_crystal_density_method 'not measured'
_exptl_crystal_description tablet
_exptl_crystal_F_000 1892
_exptl_crystal_recrystallization_method 'Re-crystallisation from solvent: acetonitrile'
_exptl_crystal_size_max 0.130
_exptl_crystal_size_mid 0.070
_exptl_crystal_size_min 0.040
_refine_diff_density_max 0.753
_refine_diff_density_min -0.594
_refine_diff_density_rms 0.067
_refine_ls_extinction_coef 0.0023(5)
_refine_ls_extinction_expression Fc^*^=kFc[1+0.001xFc^2^\l^3^/sin(2\q)]^-1/4^
_refine_ls_extinction_method 'SHELXL-2017/1 (Sheldrick 2017)'
_refine_ls_goodness_of_fit_ref 1.038
_refine_ls_hydrogen_treatment mixed
_refine_ls_matrix_type full
_refine_ls_number_parameters 1222
_refine_ls_number_reflns 17887
_refine_ls_number_restraints 248
_refine_ls_restrained_S_all 1.039
_refine_ls_R_factor_all 0.1460
_refine_ls_R_factor_gt 0.0855
_refine_ls_shift/su_max 0.000
_refine_ls_shift/su_mean 0.000
_refine_ls_structure_factor_coef Fsqd
_refine_ls_weighting_details 'w=1/[\s^2^(Fo^2^)+(0.1082P)^2^+4.1350P] where P=(Fo^2^+2Fc^2^)/3'
_refine_ls_weighting_scheme calc
_refine_ls_wR_factor_gt 0.2060
_refine_ls_wR_factor_ref 0.2372
_reflns_Friedel_coverage 0.000
_reflns_number_gt 10295
_reflns_number_total 17887
_reflns_threshold_expression 'I > 2\s(I)'
_cod_data_source_file c8dt03626h2.cif
_cod_data_source_block 5_4MeCN
_cod_depositor_comments 'Adding full bibliography for 7047857--7047863.cif.'
_cod_original_cell_volume 5090.1(5)
_cod_database_code 7047861
_shelx_shelxl_version_number 2017/1
_shelx_space_group_comment
; 
The symmetry employed for this shelxl refinement is uniquely defined 
by the following loop, which should always be used as a source of 
symmetry information in preference to the above space-group names. 
They are only intended as comments. 
;
_shelx_estimated_absorpt_t_min 0.980
_shelx_estimated_absorpt_t_max 0.994

loop_
_space_group_symop_operation_xyz
'x, y, z'
'-x, -y, -z'

loop_
_atom_site_label
_atom_site_type_symbol
_atom_site_fract_x
_atom_site_fract_y
_atom_site_fract_z
_atom_site_U_iso_or_equiv
_atom_site_adp_type
_atom_site_occupancy
_atom_site_site_symmetry_order
_atom_site_calc_flag
_atom_site_refinement_flags_posn
_atom_site_refinement_flags_adp
_atom_site_refinement_flags_occupancy
_atom_site_disorder_assembly
_atom_site_disorder_group
V1 V 0.64050(5) 0.57830(5) 0.39539(4) 0.0363(2) Uani 1 1 d . . . . .
O9 O 0.5903(2) 0.59933(18) 0.31907(17) 0.0449(8) Uani 1 1 d . . . . .
O10 O 0.56984(18) 0.54037(17) 0.43543(16) 0.0361(7) Uani 1 1 d . . . . .
O1 O 0.69435(19) 0.50921(19) 0.36601(16) 0.0405(8) Uani 1 1 d . . . . .
O2 O 0.72958(19) 0.66530(18) 0.46003(17) 0.0430(8) Uani 1 1 d . . . . .
O3 O 0.6154(2) 0.76054(17) 0.42262(18) 0.0416(8) Uani 1 1 d D . . . .
H3 H 0.590(3) 0.763(3) 0.3795(15) 0.043(14) Uiso 1 1 d D . . . .
O4 O 0.4990(2) 0.76497(17) 0.29469(17) 0.0339(7) Uani 1 1 d . . . . .
H4 H 0.452(3) 0.740(3) 0.257(3) 0.052(15) Uiso 1 1 d . . . . .
O5 O 0.35767(18) 0.67408(17) 0.17985(16) 0.0312(7) Uani 1 1 d . . . . .
H5 H 0.346(4) 0.625(4) 0.144(3) 0.076(18) Uiso 1 1 d . . . . .
O6 O 0.32631(17) 0.53992(16) 0.09855(15) 0.0301(7) Uani 1 1 d . . . . .
O7 O 0.40269(18) 0.43806(16) 0.10991(15) 0.0308(7) Uani 1 1 d . . . . .
H7 H 0.378(4) 0.479(4) 0.103(3) 0.09(2) Uiso 1 1 d . . . . .
O8 O 0.5195(2) 0.41014(17) 0.22422(16) 0.0337(7) Uani 1 1 d D . . . .
H8 H 0.490(3) 0.420(3) 0.186(2) 0.062(17) Uiso 1 1 d D . . . .
C1 C 0.7314(3) 0.4695(3) 0.4131(2) 0.0357(11) Uani 1 1 d . . . . .
C2 C 0.6853(3) 0.3901(3) 0.4014(2) 0.0354(11) Uani 1 1 d . . . . .
C3 C 0.7264(3) 0.3475(3) 0.4441(2) 0.0377(11) Uani 1 1 d . . . . .
H3A H 0.695788 0.293074 0.436411 0.045 Uiso 1 1 calc R U . . .
C4 C 0.8117(3) 0.3831(3) 0.4981(2) 0.0387(11) Uani 1 1 d . . . . .
C5 C 0.8531(3) 0.4628(3) 0.5104(3) 0.0446(12) Uani 1 1 d . . . . .
H5A H 0.909767 0.488099 0.548481 0.054 Uiso 1 1 calc R U . . .
C6 C 0.8151(3) 0.5082(3) 0.4692(2) 0.0407(11) Uani 1 1 d . . . . .
C7 C 0.8547(3) 0.3311(3) 0.5390(3) 0.0459(12) Uani 1 1 d . . . . .
C8 C 0.7996(3) 0.2956(3) 0.5864(3) 0.0445(12) Uani 1 1 d . . . . .
H8A H 0.740407 0.262107 0.551679 0.067 Uiso 1 1 calc R U . . .
H8B H 0.795562 0.338613 0.624311 0.067 Uiso 1 1 calc R U . . .
H8C H 0.827878 0.263457 0.613375 0.067 Uiso 1 1 calc R U . . .
C9 C 0.8598(4) 0.2647(4) 0.4785(3) 0.0674(17) Uani 1 1 d . . . . .
H9A H 0.887901 0.287581 0.444259 0.101 Uiso 1 1 calc R U . . .
H9B H 0.800326 0.228045 0.448051 0.101 Uiso 1 1 calc R U . . .
H9C H 0.894505 0.235966 0.504236 0.101 Uiso 1 1 calc R U . . .
C10 C 0.9477(3) 0.3799(4) 0.5952(3) 0.0573(15) Uani 1 1 d . . . . .
H10A H 0.974070 0.345111 0.619325 0.086 Uiso 1 1 calc R U . . .
H10B H 0.944570 0.421542 0.635178 0.086 Uiso 1 1 calc R U . . .
H10C H 0.983899 0.404325 0.566836 0.086 Uiso 1 1 calc R U . . .
C11 C 0.8642(3) 0.5955(3) 0.4866(3) 0.0506(13) Uani 1 1 d . . . . .
H11A H 0.846608 0.611963 0.439177 0.061 Uiso 1 1 calc R U . . .
H11B H 0.927957 0.603994 0.500802 0.061 Uiso 1 1 calc R U . . .
C12 C 0.7814(3) 0.6802(3) 0.5353(3) 0.0391(11) Uani 1 1 d . . . . .
C13 C 0.8484(3) 0.6479(3) 0.5509(3) 0.0416(11) Uani 1 1 d . . . . .
C14 C 0.9036(3) 0.6676(3) 0.6271(3) 0.0509(14) Uani 1 1 d . . . . .
H14 H 0.949461 0.645895 0.638147 0.061 Uiso 1 1 calc R U . . .
C15 C 0.8932(3) 0.7183(3) 0.6873(3) 0.0481(13) Uani 1 1 d . . . . .
C16 C 0.8259(3) 0.7490(3) 0.6686(3) 0.0445(12) Uani 1 1 d . . . . .
H16 H 0.818759 0.784792 0.708761 0.053 Uiso 1 1 calc R U . . .
C17 C 0.7686(3) 0.7300(3) 0.5942(3) 0.0400(11) Uani 1 1 d . . . . .
C18 C 0.9562(3) 0.7430(3) 0.7701(3) 0.0552(13) Uani 1 1 d D U . . .
C19 C 0.9014(6) 0.7122(7) 0.8167(4) 0.088(4) Uani 0.688(9) 1 d D U P A 1
H19A H 0.873086 0.654531 0.795130 0.133 Uiso 0.688(9) 1 calc R U P A 1
H19B H 0.939118 0.724532 0.870316 0.133 Uiso 0.688(9) 1 calc R U P A 1
H19C H 0.856313 0.737299 0.815039 0.133 Uiso 0.688(9) 1 calc R U P A 1
C20 C 1.0252(6) 0.6990(5) 0.7757(5) 0.075(3) Uani 0.688(9) 1 d D U P A 1
H20A H 0.994602 0.641497 0.759720 0.112 Uiso 0.688(9) 1 calc R U P A 1
H20B H 1.059283 0.712383 0.741861 0.112 Uiso 0.688(9) 1 calc R U P A 1
H20C H 1.065003 0.715473 0.829175 0.112 Uiso 0.688(9) 1 calc R U P A 1
C21 C 1.0037(6) 0.8287(4) 0.7943(4) 0.059(3) Uani 0.688(9) 1 d D U P A 1
H21A H 1.036957 0.841675 0.759766 0.088 Uiso 0.688(9) 1 calc R U P A 1
H21B H 0.961546 0.857233 0.792061 0.088 Uiso 0.688(9) 1 calc R U P A 1
H21C H 1.044351 0.844465 0.847338 0.088 Uiso 0.688(9) 1 calc R U P A 1
C19X C 0.9254(12) 0.7944(10) 0.8306(9) 0.063(5) Uiso 0.312(9) 1 d D U P A 2
H19D H 0.916856 0.840162 0.813748 0.094 Uiso 0.312(9) 1 calc R U P A 2
H19E H 0.869956 0.761425 0.833249 0.094 Uiso 0.312(9) 1 calc R U P A 2
H19F H 0.970584 0.812975 0.881767 0.094 Uiso 0.312(9) 1 calc R U P A 2
C20X C 0.9668(11) 0.6772(8) 0.8006(9) 0.045(4) Uiso 0.312(9) 1 d D U P A 2
H20D H 1.008021 0.698144 0.853646 0.067 Uiso 0.312(9) 1 calc R U P A 2
H20E H 0.909680 0.644315 0.800202 0.067 Uiso 0.312(9) 1 calc R U P A 2
H20F H 0.989804 0.645042 0.768405 0.067 Uiso 0.312(9) 1 calc R U P A 2
C21X C 1.0429(10) 0.8040(10) 0.7747(11) 0.057(5) Uiso 0.312(9) 1 d D U P A 2
H21D H 1.029957 0.846020 0.753117 0.086 Uiso 0.312(9) 1 calc R U P A 2
H21E H 1.080948 0.827347 0.828788 0.086 Uiso 0.312(9) 1 calc R U P A 2
H21F H 1.072820 0.777554 0.745164 0.086 Uiso 0.312(9) 1 calc R U P A 2
C22 C 0.6985(3) 0.7673(3) 0.5761(3) 0.0404(11) Uani 1 1 d . . . . .
H22A H 0.687187 0.787910 0.624137 0.048 Uiso 1 1 calc R U . . .
H22B H 0.643221 0.726315 0.539553 0.048 Uiso 1 1 calc R U . . .
C23 C 0.6835(3) 0.8292(3) 0.4648(2) 0.0338(10) Uani 1 1 d . . . . .
C24 C 0.7250(3) 0.8344(3) 0.5412(2) 0.0352(10) Uani 1 1 d . . . . .
C25 C 0.7926(3) 0.9047(3) 0.5879(3) 0.0377(11) Uani 1 1 d . . . . .
H25 H 0.820380 0.908655 0.640443 0.045 Uiso 1 1 calc R U . . .
C26 C 0.8202(3) 0.9685(2) 0.5605(2) 0.0336(10) Uani 1 1 d . . . . .
C27 C 0.7781(3) 0.9611(2) 0.4839(2) 0.0328(10) Uani 1 1 d . . . . .
H27 H 0.797005 1.004107 0.463758 0.039 Uiso 1 1 calc R U . . .
C28 C 0.7089(3) 0.8929(2) 0.4348(2) 0.0315(10) Uani 1 1 d . . . . .
C29 C 0.8891(3) 1.0468(3) 0.6138(3) 0.0456(12) Uani 1 1 d . . . . .
C30 C 0.9455(3) 1.0373(3) 0.6879(3) 0.0556(14) Uani 1 1 d . . . . .
H30A H 0.908156 1.019165 0.717939 0.083 Uiso 1 1 calc R U . . .
H30B H 0.990869 1.088494 0.718551 0.083 Uiso 1 1 calc R U . . .
H30C H 0.973499 0.998251 0.674700 0.083 Uiso 1 1 calc R U . . .
C31 C 0.9512(4) 1.0833(4) 0.5740(3) 0.095(2) Uani 1 1 d . . . . .
H31A H 0.983198 1.047632 0.561100 0.142 Uiso 1 1 calc R U . . .
H31B H 0.993189 1.134478 0.608636 0.142 Uiso 1 1 calc R U . . .
H31C H 0.917345 1.091217 0.526611 0.142 Uiso 1 1 calc R U . . .
C32 C 0.8406(4) 1.1025(3) 0.6373(3) 0.0698(18) Uani 1 1 d . . . . .
H32A H 0.804826 1.110928 0.591104 0.105 Uiso 1 1 calc R U . . .
H32B H 0.883472 1.153556 0.671548 0.105 Uiso 1 1 calc R U . . .
H32C H 0.802397 1.078771 0.664482 0.105 Uiso 1 1 calc R U . . .
C33 C 0.6616(3) 0.8905(3) 0.3532(2) 0.0339(10) Uani 1 1 d . . . . .
H33A H 0.651517 0.838535 0.317629 0.041 Uiso 1 1 calc R U . . .
H33B H 0.699003 0.932359 0.337834 0.041 Uiso 1 1 calc R U . . .
C34 C 0.4953(3) 0.8398(2) 0.3193(2) 0.0299(10) Uani 1 1 d . . . . .
C35 C 0.5735(3) 0.9030(3) 0.3460(2) 0.0315(10) Uani 1 1 d . . . . .
C36 C 0.5722(3) 0.9796(2) 0.3708(2) 0.0320(10) Uani 1 1 d . . . . .
H36 H 0.625679 1.023062 0.388299 0.038 Uiso 1 1 calc R U . . .
C37 C 0.4953(3) 0.9942(2) 0.3707(2) 0.0319(10) Uani 1 1 d . . . . .
C38 C 0.4183(3) 0.9287(3) 0.3467(2) 0.0346(10) Uani 1 1 d . . . . .
H38 H 0.365004 0.937292 0.347872 0.042 Uiso 1 1 calc R U . . .
C39 C 0.4169(3) 0.8516(2) 0.3213(2) 0.0310(10) Uani 1 1 d . . . . .
C40 C 0.4922(3) 1.0783(3) 0.3963(2) 0.0411(11) Uani 1 1 d . . . . .
C41 C 0.5848(4) 1.1398(3) 0.4312(4) 0.0751(19) Uani 1 1 d . . . . .
H41A H 0.617940 1.128002 0.476520 0.113 Uiso 1 1 calc R U . . .
H41B H 0.580940 1.192848 0.446823 0.113 Uiso 1 1 calc R U . . .
H41C H 0.614863 1.137853 0.392805 0.113 Uiso 1 1 calc R U . . .
C42 C 0.4456(3) 1.0842(3) 0.4555(3) 0.0490(13) Uani 1 1 d . . . . .
H42A H 0.384509 1.048199 0.432243 0.074 Uiso 1 1 calc R U . . .
H42B H 0.446382 1.138836 0.472384 0.074 Uiso 1 1 calc R U . . .
H42C H 0.475619 1.069497 0.499985 0.074 Uiso 1 1 calc R U . . .
C43 C 0.4431(5) 1.0984(3) 0.3251(3) 0.0715(19) Uani 1 1 d . . . . .
H43A H 0.473434 1.094838 0.286992 0.107 Uiso 1 1 calc R U . . .
H43B H 0.441743 1.152451 0.340667 0.107 Uiso 1 1 calc R U . . .
H43C H 0.382771 1.060799 0.302381 0.107 Uiso 1 1 calc R U . . .
C44 C 0.3303(3) 0.7834(2) 0.2927(2) 0.0311(10) Uani 1 1 d . . . . .
H44A H 0.340997 0.735191 0.303269 0.037 Uiso 1 1 calc R U . . .
H44B H 0.291099 0.796779 0.320712 0.037 Uiso 1 1 calc R U . . .
C45 C 0.3039(3) 0.7149(2) 0.1534(2) 0.0276(9) Uani 1 1 d . . . . .
C46 C 0.2863(2) 0.7673(2) 0.2072(2) 0.0266(9) Uani 1 1 d . . . . .
C47 C 0.2325(3) 0.8096(2) 0.1816(2) 0.0311(10) Uani 1 1 d . . . . .
H47 H 0.219462 0.843866 0.218669 0.037 Uiso 1 1 calc R U . . .
C48 C 0.1973(3) 0.8040(2) 0.1045(2) 0.0329(10) Uani 1 1 d . . . . .
C49 C 0.2164(3) 0.7516(2) 0.0519(2) 0.0312(10) Uani 1 1 d . . . . .
H49 H 0.192997 0.746476 -0.001546 0.037 Uiso 1 1 calc R U . . .
C50 C 0.2684(3) 0.7064(2) 0.0744(2) 0.0282(9) Uani 1 1 d . . . . .
C51 C 0.1393(3) 0.8527(3) 0.0770(3) 0.0374(11) Uani 1 1 d . . . . .
C52 C 0.1356(5) 0.9122(4) 0.1422(3) 0.084(2) Uani 1 1 d . . . . .
H52A H 0.193578 0.953467 0.167649 0.126 Uiso 1 1 calc R U . . .
H52B H 0.118801 0.885773 0.179485 0.126 Uiso 1 1 calc R U . . .
H52C H 0.092101 0.936441 0.122184 0.126 Uiso 1 1 calc R U . . .
C53 C 0.1705(5) 0.8927(4) 0.0217(4) 0.084(2) Uani 1 1 d . . . . .
H53A H 0.132524 0.922735 0.004045 0.127 Uiso 1 1 calc R U . . .
H53B H 0.168079 0.852528 -0.022767 0.127 Uiso 1 1 calc R U . . .
H53C H 0.231134 0.928907 0.047689 0.127 Uiso 1 1 calc R U . . .
C54 C 0.0451(3) 0.7962(3) 0.0332(4) 0.0703(18) Uani 1 1 d . . . . .
H54A H 0.021210 0.771475 0.068626 0.105 Uiso 1 1 calc R U . . .
H54B H 0.045082 0.755006 -0.009070 0.105 Uiso 1 1 calc R U . . .
H54C H 0.008609 0.826062 0.012107 0.105 Uiso 1 1 calc R U . . .
C55 C 0.2854(3) 0.6488(2) 0.0149(2) 0.0284(9) Uani 1 1 d . . . . .
H55A H 0.277057 0.665345 -0.033165 0.034 Uiso 1 1 calc R U . . .
H55B H 0.347201 0.650977 0.034365 0.034 Uiso 1 1 calc R U . . .
C56 C 0.2480(3) 0.5141(2) 0.0398(2) 0.0280(9) Uani 1 1 d . . . . .
C57 C 0.2254(3) 0.5650(2) -0.0033(2) 0.0267(9) Uani 1 1 d . . . . .
C58 C 0.1445(3) 0.5366(2) -0.0630(2) 0.0273(9) Uani 1 1 d . . . . .
H58 H 0.129649 0.570911 -0.092379 0.033 Uiso 1 1 calc R U . . .
C59 C 0.0854(3) 0.4610(2) -0.0813(2) 0.0274(9) Uani 1 1 d . . . . .
C60 C 0.1104(3) 0.4120(2) -0.0368(2) 0.0276(9) Uani 1 1 d . . . . .
H60 H 0.071380 0.359450 -0.048050 0.033 Uiso 1 1 calc R U . . .
C61 C 0.1899(3) 0.4374(2) 0.0227(2) 0.0259(9) Uani 1 1 d . . . . .
C62 C -0.0053(3) 0.4295(2) -0.1441(2) 0.0317(10) Uani 1 1 d . . . . .
C63 C -0.0133(3) 0.3535(3) -0.2024(3) 0.0458(12) Uani 1 1 d . . . . .
H63A H -0.005626 0.313536 -0.175590 0.069 Uiso 1 1 calc R U . . .
H63B H 0.032051 0.365627 -0.226671 0.069 Uiso 1 1 calc R U . . .
H63C H -0.071611 0.332994 -0.242189 0.069 Uiso 1 1 calc R U . . .
C64 C -0.0767(3) 0.4115(3) -0.1069(3) 0.0408(11) Uani 1 1 d . . . . .
H64A H -0.069355 0.372010 -0.079327 0.061 Uiso 1 1 calc R U . . .
H64B H -0.134660 0.390639 -0.147121 0.061 Uiso 1 1 calc R U . . .
H64C H -0.071821 0.460324 -0.070520 0.061 Uiso 1 1 calc R U . . .
C65 C -0.0202(3) 0.4902(3) -0.1872(2) 0.0387(11) Uani 1 1 d . . . . .
H65A H -0.079183 0.468500 -0.226009 0.058 Uiso 1 1 calc R U . . .
H65B H 0.023895 0.502143 -0.212798 0.058 Uiso 1 1 calc R U . . .
H65C H -0.015019 0.539000 -0.150503 0.058 Uiso 1 1 calc R U . . .
C66 C 0.2120(3) 0.3817(2) 0.0693(2) 0.0291(9) Uani 1 1 d . . . . .
H66A H 0.246553 0.413535 0.123399 0.035 Uiso 1 1 calc R U . . .
H66B H 0.156460 0.345136 0.069612 0.035 Uiso 1 1 calc R U . . .
C67 C 0.3542(3) 0.3631(2) 0.0617(2) 0.0268(9) Uani 1 1 d . . . . .
C68 C 0.2632(3) 0.3327(2) 0.0404(2) 0.0281(9) Uani 1 1 d . . . . .
C69 C 0.2194(3) 0.2554(2) -0.0072(2) 0.0300(9) Uani 1 1 d . . . . .
H69 H 0.157226 0.234820 -0.021147 0.036 Uiso 1 1 calc R U . . .
C70 C 0.2626(3) 0.2066(2) -0.0355(2) 0.0323(10) Uani 1 1 d . . . . .
C71 C 0.3536(3) 0.2391(2) -0.0122(2) 0.0309(10) Uani 1 1 d . . . . .
H71 H 0.385230 0.207590 -0.030048 0.037 Uiso 1 1 calc R U . . .
C72 C 0.4006(3) 0.3155(2) 0.0359(2) 0.0289(9) Uani 1 1 d . . . . .
C73 C 0.2136(3) 0.1218(3) -0.0885(3) 0.0415(11) Uani 1 1 d . . . . .
C74 C 0.2205(5) 0.1191(4) -0.1690(3) 0.098(2) Uani 1 1 d . . . . .
H74A H 0.186637 0.149575 -0.192690 0.147 Uiso 1 1 calc R U . . .
H74B H 0.196924 0.063883 -0.201256 0.147 Uiso 1 1 calc R U . . .
H74C H 0.282305 0.142145 -0.164483 0.147 Uiso 1 1 calc R U . . .
C75 C 0.1190(4) 0.0927(4) -0.0958(5) 0.104(3) Uani 1 1 d . . . . .
H75A H 0.113715 0.091366 -0.045110 0.156 Uiso 1 1 calc R U . . .
H75B H 0.090656 0.039136 -0.131788 0.156 Uiso 1 1 calc R U . . .
H75C H 0.090162 0.128407 -0.115421 0.156 Uiso 1 1 calc R U . . .
C76 C 0.2573(4) 0.0652(3) -0.0612(4) 0.087(2) Uani 1 1 d . . . . .
H76A H 0.318693 0.082572 -0.059513 0.130 Uiso 1 1 calc R U . . .
H76B H 0.226241 0.011722 -0.096815 0.130 Uiso 1 1 calc R U . . .
H76C H 0.255414 0.064592 -0.009370 0.130 Uiso 1 1 calc R U . . .
C77 C 0.5002(3) 0.3464(3) 0.0611(2) 0.0311(10) Uani 1 1 d . . . . .
H77A H 0.521070 0.405141 0.077830 0.037 Uiso 1 1 calc R U . . .
H77B H 0.518898 0.329502 0.016423 0.037 Uiso 1 1 calc R U . . .
C78 C 0.5493(3) 0.3494(2) 0.2037(2) 0.0300(9) Uani 1 1 d . . . . .
C79 C 0.5431(3) 0.3168(2) 0.1270(2) 0.0307(10) Uani 1 1 d . . . . .
C80 C 0.5741(3) 0.2544(3) 0.1108(2) 0.0351(10) Uani 1 1 d . . . . .
H80 H 0.569811 0.232510 0.058950 0.042 Uiso 1 1 calc R U . . .
C81 C 0.6113(3) 0.2228(3) 0.1675(3) 0.0410(11) Uani 1 1 d . . . . .
C82 C 0.6165(3) 0.2568(3) 0.2425(2) 0.0417(12) Uani 1 1 d . . . . .
H82 H 0.641540 0.236410 0.282477 0.050 Uiso 1 1 calc R U . . .
C83 C 0.5862(3) 0.3198(3) 0.2612(2) 0.0350(10) Uani 1 1 d . . . . .
C84 C 0.6431(3) 0.1526(3) 0.1473(3) 0.0524(13) Uani 1 1 d D U . . .
C85 C 0.5616(6) 0.0828(4) 0.0867(5) 0.077(3) Uani 0.711(10) 1 d D U P B 1
H85A H 0.515986 0.067418 0.110044 0.115 Uiso 0.711(10) 1 calc R U P B 1
H85B H 0.538281 0.100176 0.041661 0.115 Uiso 0.711(10) 1 calc R U P B 1
H85C H 0.579731 0.037240 0.070375 0.115 Uiso 0.711(10) 1 calc R U P B 1
C86 C 0.6729(9) 0.1230(7) 0.2158(5) 0.095(4) Uani 0.711(10) 1 d D U P B 1
H86A H 0.625146 0.109069 0.237172 0.143 Uiso 0.711(10) 1 calc R U P B 1
H86B H 0.688686 0.075999 0.199501 0.143 Uiso 0.711(10) 1 calc R U P B 1
H86C H 0.724217 0.164674 0.255237 0.143 Uiso 0.711(10) 1 calc R U P B 1
C87 C 0.7120(6) 0.1753(5) 0.1108(6) 0.074(3) Uani 0.711(10) 1 d D U P B 1
H87A H 0.688925 0.194035 0.066726 0.111 Uiso 0.711(10) 1 calc R U P B 1
H87B H 0.763964 0.217751 0.148745 0.111 Uiso 0.711(10) 1 calc R U P B 1
H87C H 0.728433 0.129076 0.093010 0.111 Uiso 0.711(10) 1 calc R U P B 1
C85X C 0.6239(13) 0.1182(11) 0.0594(7) 0.053(5) Uani 0.289(10) 1 d D U P B 2
H85D H 0.642329 0.161640 0.037225 0.079 Uiso 0.289(10) 1 calc R U P B 2
H85E H 0.656491 0.081704 0.051627 0.079 Uiso 0.289(10) 1 calc R U P B 2
H85F H 0.560700 0.089495 0.033962 0.079 Uiso 0.289(10) 1 calc R U P B 2
C86X C 0.616(2) 0.0885(13) 0.1826(15) 0.099(9) Uani 0.289(10) 1 d D U P B 2
H86D H 0.639083 0.046341 0.166585 0.149 Uiso 0.289(10) 1 calc R U P B 2
H86E H 0.639240 0.109794 0.238980 0.149 Uiso 0.289(10) 1 calc R U P B 2
H86F H 0.551608 0.066736 0.165595 0.149 Uiso 0.289(10) 1 calc R U P B 2
C87X C 0.7478(9) 0.1861(11) 0.1775(12) 0.063(5) Uani 0.289(10) 1 d D U P B 2
H87D H 0.768130 0.228939 0.155144 0.095 Uiso 0.289(10) 1 calc R U P B 2
H87E H 0.769439 0.206681 0.233954 0.095 Uiso 0.289(10) 1 calc R U P B 2
H87F H 0.770265 0.143359 0.161980 0.095 Uiso 0.289(10) 1 calc R U P B 2
C88 C 0.5924(3) 0.3508(3) 0.3449(2) 0.0358(10) Uani 1 1 d . . . . .
H88A H 0.560904 0.389472 0.347732 0.043 Uiso 1 1 calc R U . . .
H88B H 0.561790 0.305846 0.361177 0.043 Uiso 1 1 calc R U . . .
N1 N 0.6773(3) 0.6400(2) 0.2212(2) 0.0458(10) Uani 1 1 d D . . . .
H1 H 0.649(3) 0.629(3) 0.259(2) 0.055 Uiso 1 1 d D U . . .
C89 C 0.7730(3) 0.6808(4) 0.2635(3) 0.0679(17) Uani 1 1 d . . . . .
H89A H 0.802532 0.695936 0.226533 0.082 Uiso 1 1 calc R U . . .
H89B H 0.797692 0.643066 0.285135 0.082 Uiso 1 1 calc R U . . .
C90 C 0.7934(4) 0.7535(3) 0.3279(3) 0.0649(16) Uani 1 1 d . . . . .
H90A H 0.781590 0.795780 0.306196 0.097 Uiso 1 1 calc R U . . .
H90B H 0.855493 0.771141 0.359756 0.097 Uiso 1 1 calc R U . . .
H90C H 0.756397 0.741153 0.359787 0.097 Uiso 1 1 calc R U . . .
C91 C 0.6562(4) 0.5574(3) 0.1771(3) 0.0620(15) Uani 1 1 d . . . . .
H91A H 0.681320 0.529043 0.212193 0.074 Uiso 1 1 calc R U . . .
H91B H 0.591527 0.531284 0.157230 0.074 Uiso 1 1 calc R U . . .
C92 C 0.6894(4) 0.5503(4) 0.1128(4) 0.0700(17) Uani 1 1 d . . . . .
H92A H 0.657814 0.570549 0.073652 0.105 Uiso 1 1 calc R U . . .
H92B H 0.680514 0.494333 0.090061 0.105 Uiso 1 1 calc R U . . .
H92C H 0.752346 0.581062 0.131087 0.105 Uiso 1 1 calc R U . . .
C93 C 0.6362(3) 0.6876(3) 0.1763(3) 0.0476(12) Uani 1 1 d . . . . .
H93A H 0.661802 0.694475 0.134985 0.057 Uiso 1 1 calc R U . . .
H93B H 0.649243 0.740904 0.211005 0.057 Uiso 1 1 calc R U . . .
C94 C 0.5383(3) 0.6473(4) 0.1411(3) 0.0592(15) Uani 1 1 d . . . . .
H94A H 0.525239 0.600234 0.098655 0.089 Uiso 1 1 calc R U . . .
H94B H 0.511455 0.684081 0.121295 0.089 Uiso 1 1 calc R U . . .
H94C H 0.514413 0.631451 0.180462 0.089 Uiso 1 1 calc R U . . .
N2 N 0.3926(2) 0.51808(19) 0.37070(18) 0.0276(8) Uani 1 1 d D . . . .
H2 H 0.4522(14) 0.525(2) 0.385(2) 0.033 Uiso 1 1 d D U . . .
C95 C 0.3828(3) 0.5699(3) 0.4384(2) 0.0354(10) Uani 1 1 d . . . . .
H95A H 0.404976 0.553685 0.485144 0.042 Uiso 1 1 calc R U . . .
H95B H 0.319688 0.562188 0.428969 0.042 Uiso 1 1 calc R U . . .
C96 C 0.4328(3) 0.6573(3) 0.4524(3) 0.0397(11) Uani 1 1 d . . . . .
H96A H 0.492568 0.663648 0.451491 0.060 Uiso 1 1 calc R U . . .
H96B H 0.435720 0.687689 0.502928 0.060 Uiso 1 1 calc R U . . .
H96C H 0.402356 0.676748 0.411939 0.060 Uiso 1 1 calc R U . . .
C97 C 0.3465(3) 0.4327(2) 0.3633(2) 0.0341(10) Uani 1 1 d . . . . .
H97A H 0.283432 0.424271 0.355190 0.041 Uiso 1 1 calc R U . . .
H97B H 0.371466 0.421110 0.412189 0.041 Uiso 1 1 calc R U . . .
C98 C 0.3545(3) 0.3755(3) 0.2976(2) 0.0377(11) Uani 1 1 d . . . . .
H98A H 0.317297 0.377287 0.248370 0.057 Uiso 1 1 calc R U . . .
H98B H 0.335457 0.321630 0.302651 0.057 Uiso 1 1 calc R U . . .
H98C H 0.415885 0.390495 0.299254 0.057 Uiso 1 1 calc R U . . .
C99 C 0.3671(3) 0.5409(3) 0.2970(2) 0.0326(10) Uani 1 1 d . . . . .
H99A H 0.378436 0.505826 0.256204 0.039 Uiso 1 1 calc R U . . .
H99B H 0.404629 0.596037 0.305269 0.039 Uiso 1 1 calc R U . . .
C100 C 0.2712(3) 0.5352(3) 0.2694(2) 0.0406(11) Uani 1 1 d . . . . .
H10D H 0.233522 0.481010 0.262125 0.061 Uiso 1 1 calc R U . . .
H10E H 0.257790 0.548347 0.220260 0.061 Uiso 1 1 calc R U . . .
H10F H 0.260312 0.572466 0.307963 0.061 Uiso 1 1 calc R U . . .
N3 N 0.9145(5) 0.3988(6) 0.3455(5) 0.147(3) Uani 1 1 d . . . . .
C101 C 0.8600(5) 0.4126(4) 0.3015(4) 0.084(2) Uani 1 1 d . . . . .
C102 C 0.7974(5) 0.4313(6) 0.2511(4) 0.108(3) Uani 1 1 d . . . . .
H10G H 0.743733 0.420602 0.265083 0.161 Uiso 1 1 calc R U . . .
H10H H 0.783971 0.398961 0.198294 0.161 Uiso 1 1 calc R U . . .
H10I H 0.819937 0.487639 0.254096 0.161 Uiso 1 1 calc R U . . .
N4 N 1.1406(4) 0.9320(4) 0.6506(3) 0.0867(17) Uani 1 1 d . . . . .
C103 C 1.0693(4) 0.8938(4) 0.6165(3) 0.0599(15) Uani 1 1 d . . . . .
C104 C 0.9786(4) 0.8435(3) 0.5716(3) 0.0636(15) Uani 1 1 d . . . . .
H10J H 0.978487 0.798603 0.533041 0.095 Uiso 1 1 calc R U . . .
H10K H 0.947631 0.874530 0.545530 0.095 Uiso 1 1 calc R U . . .
H10L H 0.948928 0.823657 0.606242 0.095 Uiso 1 1 calc R U . . .
N5 N 0.2306(5) 0.1230(4) 0.2038(4) 0.124(3) Uani 1 1 d . . . . .
C105 C 0.2880(5) 0.1529(4) 0.1850(4) 0.0764(18) Uani 1 1 d . . . . .
C106 C 0.3585(4) 0.1902(4) 0.1645(3) 0.0711(17) Uani 1 1 d . . . . .
H10M H 0.341255 0.223052 0.131795 0.107 Uiso 1 1 calc R U . . .
H10N H 0.376670 0.150251 0.136103 0.107 Uiso 1 1 calc R U . . .
H10O H 0.407593 0.223906 0.211243 0.107 Uiso 1 1 calc R U . . .
N6 N 0.5143(4) 0.8258(4) 0.1066(4) 0.100(2) Uani 1 1 d . . . . .
C107 C 0.4792(4) 0.8655(3) 0.1281(3) 0.0538(14) Uani 1 1 d . . . . .
C108 C 0.4341(3) 0.9156(3) 0.1550(3) 0.0457(12) Uani 1 1 d . . . . .
H10P H 0.428789 0.952048 0.123315 0.069 Uiso 1 1 calc R U . . .
H10Q H 0.467260 0.946115 0.208982 0.069 Uiso 1 1 calc R U . . .
H10R H 0.375261 0.882839 0.151168 0.069 Uiso 1 1 calc R U . . .

loop_
_atom_site_aniso_label
_atom_site_aniso_U_11
_atom_site_aniso_U_22
_atom_site_aniso_U_33
_atom_site_aniso_U_23
_atom_site_aniso_U_13
_atom_site_aniso_U_12
V1 0.0342(4) 0.0418(5) 0.0324(4) 0.0170(4) 0.0034(3) 0.0146(4)
O9 0.051(2) 0.0413(19) 0.0358(17) 0.0169(15) 0.0002(15) 0.0141(16)
O10 0.0327(16) 0.0389(18) 0.0344(16) 0.0106(14) 0.0063(13) 0.0131(14)
O1 0.0410(18) 0.056(2) 0.0340(17) 0.0238(15) 0.0113(14) 0.0242(16)
O2 0.0377(18) 0.046(2) 0.0368(17) 0.0196(15) -0.0022(14) 0.0097(15)
O3 0.0381(18) 0.0300(17) 0.0365(19) 0.0104(15) -0.0106(15) 0.0016(14)
O4 0.0345(17) 0.0243(16) 0.0302(16) -0.0002(14) -0.0043(15) 0.0103(14)
O5 0.0341(16) 0.0230(16) 0.0288(16) 0.0022(13) -0.0019(13) 0.0131(13)
O6 0.0301(15) 0.0267(15) 0.0257(15) 0.0048(13) -0.0032(13) 0.0114(13)
O7 0.0364(17) 0.0249(16) 0.0246(15) 0.0014(13) 0.0003(13) 0.0138(13)
O8 0.0419(18) 0.0376(18) 0.0240(16) 0.0073(14) 0.0075(14) 0.0219(15)
C1 0.038(3) 0.055(3) 0.029(2) 0.020(2) 0.015(2) 0.028(2)
C2 0.041(3) 0.054(3) 0.021(2) 0.013(2) 0.012(2) 0.028(2)
C3 0.047(3) 0.046(3) 0.025(2) 0.010(2) 0.012(2) 0.024(2)
C4 0.037(3) 0.061(3) 0.025(2) 0.016(2) 0.007(2) 0.029(2)
C5 0.039(3) 0.063(3) 0.036(3) 0.019(3) 0.008(2) 0.023(3)
C6 0.038(3) 0.062(3) 0.032(2) 0.020(2) 0.012(2) 0.027(2)
C7 0.053(3) 0.065(3) 0.032(2) 0.017(2) 0.013(2) 0.038(3)
C8 0.053(3) 0.042(3) 0.037(3) 0.013(2) 0.004(2) 0.021(2)
C9 0.092(4) 0.089(4) 0.047(3) 0.023(3) 0.021(3) 0.069(4)
C10 0.044(3) 0.093(4) 0.049(3) 0.034(3) 0.014(3) 0.037(3)
C11 0.029(3) 0.062(3) 0.061(3) 0.039(3) 0.006(2) 0.009(2)
C12 0.026(2) 0.043(3) 0.043(3) 0.029(2) 0.000(2) 0.003(2)
C13 0.033(3) 0.045(3) 0.043(3) 0.022(2) 0.009(2) 0.004(2)
C14 0.031(3) 0.058(3) 0.059(3) 0.040(3) -0.003(2) 0.007(2)
C15 0.038(3) 0.044(3) 0.049(3) 0.024(3) 0.000(2) 0.000(2)
C16 0.036(3) 0.043(3) 0.040(3) 0.021(2) -0.004(2) 0.001(2)
C17 0.038(3) 0.030(2) 0.039(3) 0.018(2) 0.001(2) -0.002(2)
C18 0.044(3) 0.062(3) 0.046(3) 0.026(3) -0.006(2) 0.009(2)
C19 0.064(5) 0.119(9) 0.040(5) 0.039(5) -0.013(4) -0.016(5)
C20 0.072(6) 0.049(5) 0.063(5) 0.013(4) -0.030(4) 0.011(4)
C21 0.056(5) 0.050(4) 0.040(4) 0.012(4) -0.015(4) 0.001(3)
C22 0.038(3) 0.038(3) 0.035(2) 0.014(2) 0.000(2) 0.005(2)
C23 0.026(2) 0.033(2) 0.035(2) 0.009(2) 0.001(2) 0.0085(19)
C24 0.033(2) 0.032(2) 0.035(2) 0.009(2) 0.001(2) 0.012(2)
C25 0.033(2) 0.040(3) 0.034(2) 0.008(2) 0.002(2) 0.013(2)
C26 0.030(2) 0.031(2) 0.032(2) 0.005(2) 0.003(2) 0.0096(19)
C27 0.033(2) 0.026(2) 0.038(2) 0.009(2) 0.007(2) 0.0118(19)
C28 0.033(2) 0.030(2) 0.031(2) 0.009(2) 0.0062(19) 0.0122(19)
C29 0.042(3) 0.036(3) 0.040(3) 0.002(2) -0.002(2) 0.006(2)
C30 0.049(3) 0.040(3) 0.046(3) -0.007(2) -0.016(2) 0.009(2)
C31 0.066(4) 0.102(5) 0.053(4) 0.005(4) 0.003(3) -0.041(4)
C32 0.071(4) 0.035(3) 0.070(4) -0.005(3) -0.018(3) 0.020(3)
C33 0.037(2) 0.026(2) 0.034(2) 0.0064(19) 0.006(2) 0.0110(19)
C34 0.035(2) 0.024(2) 0.023(2) 0.0037(18) -0.0016(18) 0.0110(19)
C35 0.033(2) 0.036(3) 0.020(2) 0.0064(19) -0.0002(18) 0.013(2)
C36 0.038(3) 0.024(2) 0.025(2) 0.0012(18) 0.0003(19) 0.0097(19)
C37 0.039(3) 0.025(2) 0.022(2) 0.0019(18) 0.0009(19) 0.0089(19)
C38 0.037(3) 0.038(3) 0.027(2) 0.007(2) 0.003(2) 0.018(2)
C39 0.034(2) 0.026(2) 0.023(2) 0.0029(18) -0.0013(18) 0.0089(19)
C40 0.051(3) 0.033(3) 0.034(2) 0.005(2) 0.005(2) 0.019(2)
C41 0.068(4) 0.028(3) 0.116(5) -0.001(3) 0.027(4) 0.014(3)
C42 0.060(3) 0.035(3) 0.045(3) 0.001(2) 0.012(3) 0.018(2)
C43 0.138(6) 0.044(3) 0.047(3) 0.017(3) 0.024(4) 0.056(4)
C44 0.034(2) 0.028(2) 0.027(2) 0.0036(19) 0.0053(19) 0.0128(19)
C45 0.029(2) 0.018(2) 0.028(2) 0.0027(18) 0.0004(18) 0.0061(17)
C46 0.024(2) 0.022(2) 0.026(2) 0.0040(18) 0.0002(17) 0.0053(17)
C47 0.032(2) 0.022(2) 0.029(2) -0.0009(18) 0.0025(19) 0.0078(18)
C48 0.031(2) 0.023(2) 0.035(2) 0.0016(19) 0.001(2) 0.0097(18)
C49 0.032(2) 0.025(2) 0.028(2) 0.0071(19) -0.0011(19) 0.0065(18)
C50 0.026(2) 0.020(2) 0.032(2) 0.0070(18) 0.0050(18) 0.0029(17)
C51 0.040(3) 0.030(2) 0.040(3) 0.009(2) 0.005(2) 0.017(2)
C52 0.113(5) 0.077(4) 0.059(4) 0.003(3) -0.005(4) 0.073(4)
C53 0.095(5) 0.104(5) 0.122(6) 0.085(5) 0.063(4) 0.075(4)
C54 0.052(3) 0.051(3) 0.092(4) 0.015(3) -0.004(3) 0.025(3)
C55 0.028(2) 0.026(2) 0.028(2) 0.0081(18) 0.0034(18) 0.0090(18)
C56 0.028(2) 0.029(2) 0.024(2) 0.0046(18) 0.0039(18) 0.0114(18)
C57 0.030(2) 0.024(2) 0.025(2) 0.0066(18) 0.0053(18) 0.0108(18)
C58 0.036(2) 0.021(2) 0.027(2) 0.0098(18) 0.0072(19) 0.0136(18)
C59 0.031(2) 0.029(2) 0.022(2) 0.0060(18) 0.0057(18) 0.0131(19)
C60 0.031(2) 0.023(2) 0.026(2) 0.0054(18) 0.0059(18) 0.0094(18)
C61 0.030(2) 0.024(2) 0.021(2) 0.0040(17) 0.0037(18) 0.0099(18)
C62 0.031(2) 0.031(2) 0.026(2) 0.0066(19) 0.0004(19) 0.0103(19)
C63 0.050(3) 0.042(3) 0.030(2) -0.001(2) -0.006(2) 0.017(2)
C64 0.032(2) 0.046(3) 0.037(3) 0.009(2) 0.003(2) 0.011(2)
C65 0.038(3) 0.037(3) 0.033(2) 0.012(2) 0.001(2) 0.010(2)
C66 0.032(2) 0.030(2) 0.026(2) 0.0095(19) 0.0063(18) 0.0140(19)
C67 0.034(2) 0.023(2) 0.020(2) 0.0050(17) 0.0028(18) 0.0117(18)
C68 0.035(2) 0.025(2) 0.025(2) 0.0083(18) 0.0033(18) 0.0158(19)
C69 0.031(2) 0.031(2) 0.027(2) 0.0101(19) 0.0036(18) 0.0137(19)
C70 0.040(3) 0.025(2) 0.025(2) 0.0040(18) 0.0022(19) 0.0097(19)
C71 0.037(2) 0.031(2) 0.026(2) 0.0065(19) 0.0066(19) 0.019(2)
C72 0.035(2) 0.029(2) 0.023(2) 0.0104(19) 0.0059(18) 0.0125(19)
C73 0.044(3) 0.029(2) 0.040(3) 0.002(2) 0.002(2) 0.011(2)
C74 0.141(7) 0.054(4) 0.052(4) -0.014(3) 0.021(4) -0.009(4)
C75 0.069(4) 0.046(4) 0.154(7) -0.027(4) 0.035(5) -0.004(3)
C76 0.070(4) 0.031(3) 0.126(6) -0.001(3) -0.004(4) 0.018(3)
C77 0.033(2) 0.036(2) 0.025(2) 0.0086(19) 0.0077(19) 0.014(2)
C78 0.030(2) 0.033(2) 0.025(2) 0.0055(19) 0.0047(18) 0.0132(19)
C79 0.028(2) 0.037(2) 0.027(2) 0.0106(19) 0.0066(18) 0.0112(19)
C80 0.040(3) 0.038(3) 0.030(2) 0.010(2) 0.010(2) 0.017(2)
C81 0.051(3) 0.045(3) 0.037(3) 0.012(2) 0.017(2) 0.029(2)
C82 0.055(3) 0.048(3) 0.032(2) 0.017(2) 0.012(2) 0.033(3)
C83 0.037(2) 0.041(3) 0.028(2) 0.008(2) 0.008(2) 0.019(2)
C84 0.080(3) 0.054(3) 0.045(3) 0.020(2) 0.027(2) 0.045(3)
C85 0.104(6) 0.045(5) 0.089(6) 0.018(4) 0.034(5) 0.036(4)
C86 0.181(12) 0.103(9) 0.062(5) 0.037(6) 0.049(6) 0.124(9)
C87 0.085(6) 0.079(6) 0.092(8) 0.030(5) 0.050(6) 0.060(5)
C85X 0.063(12) 0.048(11) 0.053(6) 0.001(7) 0.025(7) 0.031(10)
C86X 0.18(2) 0.048(14) 0.108(17) 0.037(14) 0.090(18) 0.051(14)
C87X 0.078(7) 0.074(12) 0.054(11) 0.016(9) 0.016(7) 0.058(8)
C88 0.039(3) 0.047(3) 0.026(2) 0.012(2) 0.010(2) 0.020(2)
N1 0.038(2) 0.043(2) 0.046(2) 0.016(2) 0.0002(19) 0.0068(19)
C89 0.043(3) 0.075(4) 0.068(4) 0.002(3) 0.005(3) 0.018(3)
C90 0.048(3) 0.062(4) 0.069(4) 0.017(3) 0.009(3) 0.005(3)
C91 0.077(4) 0.059(4) 0.060(3) 0.017(3) 0.028(3) 0.034(3)
C92 0.077(4) 0.065(4) 0.081(4) 0.016(3) 0.040(4) 0.032(3)
C93 0.061(3) 0.041(3) 0.042(3) 0.017(2) 0.014(3) 0.018(3)
C94 0.048(3) 0.089(4) 0.040(3) 0.019(3) 0.005(2) 0.031(3)
N2 0.0305(19) 0.0248(18) 0.0266(18) 0.0082(15) 0.0066(16) 0.0102(16)
C95 0.042(3) 0.039(3) 0.026(2) 0.010(2) 0.009(2) 0.018(2)
C96 0.047(3) 0.032(3) 0.034(2) 0.004(2) 0.007(2) 0.015(2)
C97 0.036(2) 0.030(2) 0.033(2) 0.011(2) 0.008(2) 0.0072(19)
C98 0.046(3) 0.030(2) 0.036(2) 0.007(2) 0.013(2) 0.013(2)
C99 0.038(2) 0.031(2) 0.027(2) 0.0089(19) 0.0093(19) 0.010(2)
C100 0.047(3) 0.045(3) 0.029(2) 0.011(2) 0.005(2) 0.021(2)
N3 0.108(6) 0.210(9) 0.156(7) 0.077(7) 0.044(5) 0.086(6)
C101 0.089(5) 0.097(5) 0.098(5) 0.042(4) 0.046(5) 0.056(5)
C102 0.088(5) 0.228(10) 0.075(4) 0.078(6) 0.051(4) 0.112(6)
N4 0.072(4) 0.092(4) 0.076(4) 0.016(3) 0.021(3) 0.006(3)
C103 0.064(4) 0.058(4) 0.062(4) 0.017(3) 0.032(3) 0.018(3)
C104 0.060(4) 0.057(4) 0.082(4) 0.027(3) 0.035(3) 0.017(3)
N5 0.125(6) 0.102(5) 0.130(6) 0.017(5) 0.060(5) 0.011(5)
C105 0.086(5) 0.061(4) 0.068(4) 0.013(3) 0.022(4) 0.009(4)
C106 0.066(4) 0.088(5) 0.049(3) 0.033(3) 0.011(3) 0.009(3)
N6 0.114(5) 0.097(5) 0.109(5) 0.009(4) 0.074(4) 0.047(4)
C107 0.058(3) 0.059(4) 0.040(3) 0.006(3) 0.022(3) 0.012(3)
C108 0.048(3) 0.040(3) 0.043(3) 0.009(2) 0.012(2) 0.012(2)

loop_
_atom_type_symbol
_atom_type_description
_atom_type_scat_dispersion_real
_atom_type_scat_dispersion_imag
_atom_type_scat_source
C C 0.0033 0.0016 'International Tables Vol C Tables 4.2.6.8 and 6.1.1.4'
H H 0.0000 0.0000 'International Tables Vol C Tables 4.2.6.8 and 6.1.1.4'
N N 0.0061 0.0033 'International Tables Vol C Tables 4.2.6.8 and 6.1.1.4'
O O 0.0106 0.0060 'International Tables Vol C Tables 4.2.6.8 and 6.1.1.4'
V V 0.3005 0.5294 'International Tables Vol C Tables 4.2.6.8 and 6.1.1.4'

loop_
_geom_angle_atom_site_label_1
_geom_angle_atom_site_label_2
_geom_angle_atom_site_label_3
_geom_angle
O9 V1 O10 109.84(16)
O9 V1 O2 109.78(15)
O10 V1 O2 113.25(15)
O9 V1 O1 108.25(15)
O10 V1 O1 111.23(14)
O2 V1 O1 104.28(14)
C1 O1 V1 123.9(3)
C12 O2 V1 131.0(3)
C23 O3 H3 112(3)
C34 O4 H4 106(3)
C45 O5 H5 113(3)
C67 O7 H7 116(4)
C78 O8 H8 113(4)
O1 C1 C2 118.1(4)
O1 C1 C6 120.2(4)
C2 C1 C6 121.6(4)
C1 C2 C3 118.3(4)
C1 C2 C88 121.1(4)
C3 C2 C88 120.7(4)
C2 C3 C4 121.7(4)
C2 C3 H3A 119.1
C4 C3 H3A 119.1
C5 C4 C3 117.9(4)
C5 C4 C7 123.4(4)
C3 C4 C7 118.7(4)
C4 C5 C6 122.6(4)
C4 C5 H5A 118.7
C6 C5 H5A 118.7
C5 C6 C1 117.7(5)
C5 C6 C11 119.5(4)
C1 C6 C11 122.8(4)
C9 C7 C10 109.2(4)
C9 C7 C4 109.0(4)
C10 C7 C4 111.2(4)
C9 C7 C8 110.1(5)
C10 C7 C8 107.6(4)
C4 C7 C8 109.7(4)
C7 C8 H8A 109.5
C7 C8 H8B 109.5
H8A C8 H8B 109.5
C7 C8 H8C 109.5
H8A C8 H8C 109.5
H8B C8 H8C 109.5
C7 C9 H9A 109.5
C7 C9 H9B 109.5
H9A C9 H9B 109.5
C7 C9 H9C 109.5
H9A C9 H9C 109.5
H9B C9 H9C 109.5
C7 C10 H10A 109.5
C7 C10 H10B 109.5
H10A C10 H10B 109.5
C7 C10 H10C 109.5
H10A C10 H10C 109.5
H10B C10 H10C 109.5
C6 C11 C13 114.1(4)
C6 C11 H11A 108.7
C13 C11 H11A 108.7
C6 C11 H11B 108.7
C13 C11 H11B 108.7
H11A C11 H11B 107.6
O2 C12 C17 119.5(4)
O2 C12 C13 119.5(4)
C17 C12 C13 120.9(4)
C12 C13 C14 118.6(5)
C12 C13 C11 121.1(4)
C14 C13 C11 120.3(4)
C15 C14 C13 121.9(5)
C15 C14 H14 119.1
C13 C14 H14 119.1
C16 C15 C14 117.2(4)
C16 C15 C18 120.8(5)
C14 C15 C18 121.9(5)
C15 C16 C17 123.0(5)
C15 C16 H16 118.5
C17 C16 H16 118.5
C16 C17 C12 118.4(4)
C16 C17 C22 121.1(4)
C12 C17 C22 120.3(4)
C21 C18 C19 116.9(7)
C20X C18 C15 114.7(7)
C21 C18 C15 109.5(4)
C19 C18 C15 105.9(5)
C20X C18 C21X 114.7(10)
C15 C18 C21X 107.8(8)
C21 C18 C20 108.4(5)
C19 C18 C20 105.5(6)
C15 C18 C20 110.6(5)
C20X C18 C19X 104.8(9)
C15 C18 C19X 112.7(7)
C21X C18 C19X 101.5(10)
C18 C19 H19A 109.5
C18 C19 H19B 109.5
H19A C19 H19B 109.5
C18 C19 H19C 109.5
H19A C19 H19C 109.5
H19B C19 H19C 109.5
C18 C20 H20A 109.5
C18 C20 H20B 109.5
H20A C20 H20B 109.5
C18 C20 H20C 109.5
H20A C20 H20C 109.5
H20B C20 H20C 109.5
C18 C21 H21A 109.5
C18 C21 H21B 109.5
H21A C21 H21B 109.5
C18 C21 H21C 109.5
H21A C21 H21C 109.5
H21B C21 H21C 109.5
C18 C19X H19D 109.5
C18 C19X H19E 109.5
H19D C19X H19E 109.5
C18 C19X H19F 109.5
H19D C19X H19F 109.5
H19E C19X H19F 109.5
C18 C20X H20D 109.5
C18 C20X H20E 109.5
H20D C20X H20E 109.5
C18 C20X H20F 109.5
H20D C20X H20F 109.5
H20E C20X H20F 109.5
C18 C21X H21D 109.5
C18 C21X H21E 109.5
H21D C21X H21E 109.5
C18 C21X H21F 109.5
H21D C21X H21F 109.5
H21E C21X H21F 109.5
C17 C22 C24 111.8(4)
C17 C22 H22A 109.3
C24 C22 H22A 109.3
C17 C22 H22B 109.3
C24 C22 H22B 109.3
H22A C22 H22B 107.9
O3 C23 C24 116.3(4)
O3 C23 C28 122.8(4)
C24 C23 C28 120.8(4)
C23 C24 C25 118.7(4)
C23 C24 C22 122.4(4)
C25 C24 C22 118.8(4)
C26 C25 C24 122.3(4)
C26 C25 H25 118.9
C24 C25 H25 118.9
C25 C26 C27 117.5(4)
C25 C26 C29 121.5(4)
C27 C26 C29 120.9(4)
C26 C27 C28 122.8(4)
C26 C27 H27 118.6
C28 C27 H27 118.6
C23 C28 C27 117.9(4)
C23 C28 C33 121.9(4)
C27 C28 C33 120.2(4)
C31 C29 C26 111.1(4)
C31 C29 C30 107.2(4)
C26 C29 C30 112.7(4)
C31 C29 C32 110.7(5)
C26 C29 C32 107.7(4)
C30 C29 C32 107.3(4)
C29 C30 H30A 109.5
C29 C30 H30B 109.5
H30A C30 H30B 109.5
C29 C30 H30C 109.5
H30A C30 H30C 109.5
H30B C30 H30C 109.5
C29 C31 H31A 109.5
C29 C31 H31B 109.5
H31A C31 H31B 109.5
C29 C31 H31C 109.5
H31A C31 H31C 109.5
H31B C31 H31C 109.5
C29 C32 H32A 109.5
C29 C32 H32B 109.5
H32A C32 H32B 109.5
C29 C32 H32C 109.5
H32A C32 H32C 109.5
H32B C32 H32C 109.5
C28 C33 C35 111.4(3)
C28 C33 H33A 109.3
C35 C33 H33A 109.3
C28 C33 H33B 109.3
C35 C33 H33B 109.3
H33A C33 H33B 108.0
O4 C34 C35 117.4(4)
O4 C34 C39 121.7(4)
C35 C34 C39 120.9(4)
C34 C35 C36 119.0(4)
C34 C35 C33 121.7(4)
C36 C35 C33 119.2(4)
C37 C36 C35 121.9(4)
C37 C36 H36 119.0
C35 C36 H36 119.0
C36 C37 C38 117.5(4)
C36 C37 C40 122.7(4)
C38 C37 C40 119.8(4)
C39 C38 C37 122.2(4)
C39 C38 H38 118.9
C37 C38 H38 118.9
C38 C39 C34 118.4(4)
C38 C39 C44 119.5(4)
C34 C39 C44 122.1(4)
C42 C40 C41 108.7(4)
C42 C40 C37 110.9(4)
C41 C40 C37 111.1(4)
C42 C40 C43 109.5(4)
C41 C40 C43 107.7(5)
C37 C40 C43 108.8(3)
C40 C41 H41A 109.5
C40 C41 H41B 109.5
H41A C41 H41B 109.5
C40 C41 H41C 109.5
H41A C41 H41C 109.5
H41B C41 H41C 109.5
C40 C42 H42A 109.5
C40 C42 H42B 109.5
H42A C42 H42B 109.5
C40 C42 H42C 109.5
H42A C42 H42C 109.5
H42B C42 H42C 109.5
C40 C43 H43A 109.5
C40 C43 H43B 109.5
H43A C43 H43B 109.5
C40 C43 H43C 109.5
H43A C43 H43C 109.5
H43B C43 H43C 109.5
C46 C44 C39 110.5(3)
C46 C44 H44A 109.5
C39 C44 H44A 109.5
C46 C44 H44B 109.5
C39 C44 H44B 109.5
H44A C44 H44B 108.1
O5 C45 C46 118.5(3)
O5 C45 C50 121.6(3)
C46 C45 C50 119.8(3)
C47 C46 C45 119.4(3)
C47 C46 C44 119.4(3)
C45 C46 C44 121.0(3)
C48 C47 C46 122.6(4)
C48 C47 H47 118.7
C46 C47 H47 118.7
C47 C48 C49 116.8(4)
C47 C48 C51 122.1(4)
C49 C48 C51 121.1(4)
C50 C49 C48 122.9(4)
C50 C49 H49 118.6
C48 C49 H49 118.6
C49 C50 C45 118.5(4)
C49 C50 C55 120.8(3)
C45 C50 C55 120.8(3)
C52 C51 C53 110.4(5)
C52 C51 C54 107.1(5)
C53 C51 C54 107.3(5)
C52 C51 C48 112.8(4)
C53 C51 C48 110.3(4)
C54 C51 C48 108.8(4)
C51 C52 H52A 109.5
C51 C52 H52B 109.5
H52A C52 H52B 109.5
C51 C52 H52C 109.5
H52A C52 H52C 109.5
H52B C52 H52C 109.5
C51 C53 H53A 109.5
C51 C53 H53B 109.5
H53A C53 H53B 109.5
C51 C53 H53C 109.5
H53A C53 H53C 109.5
H53B C53 H53C 109.5
C51 C54 H54A 109.5
C51 C54 H54B 109.5
H54A C54 H54B 109.5
C51 C54 H54C 109.5
H54A C54 H54C 109.5
H54B C54 H54C 109.5
C57 C55 C50 112.4(3)
C57 C55 H55A 109.1
C50 C55 H55A 109.1
C57 C55 H55B 109.1
C50 C55 H55B 109.1
H55A C55 H55B 107.9
O6 C56 C61 120.1(3)
O6 C56 C57 120.1(4)
C61 C56 C57 119.8(3)
C58 C57 C56 118.6(4)
C58 C57 C55 120.1(3)
C56 C57 C55 121.3(3)
C59 C58 C57 123.1(4)
C59 C58 H58 118.5
C57 C58 H58 118.5
C58 C59 C60 116.6(3)
C58 C59 C62 124.3(3)
C60 C59 C62 119.1(4)
C61 C60 C59 122.4(4)
C61 C60 H60 118.8
C59 C60 H60 118.8
C60 C61 C56 119.6(4)
C60 C61 C66 119.6(4)
C56 C61 C66 120.9(3)
C64 C62 C65 107.5(3)
C64 C62 C59 109.4(3)
C65 C62 C59 111.8(3)
C64 C62 C63 109.9(4)
C65 C62 C63 108.8(3)
C59 C62 C63 109.5(3)
C62 C63 H63A 109.5
C62 C63 H63B 109.5
H63A C63 H63B 109.5
C62 C63 H63C 109.5
H63A C63 H63C 109.5
H63B C63 H63C 109.5
C62 C64 H64A 109.5
C62 C64 H64B 109.5
H64A C64 H64B 109.5
C62 C64 H64C 109.5
H64A C64 H64C 109.5
H64B C64 H64C 109.5
C62 C65 H65A 109.5
C62 C65 H65B 109.5
H65A C65 H65B 109.5
C62 C65 H65C 109.5
H65A C65 H65C 109.5
H65B C65 H65C 109.5
C68 C66 C61 115.1(3)
C68 C66 H66A 108.5
C61 C66 H66A 108.5
C68 C66 H66B 108.5
C61 C66 H66B 108.5
H66A C66 H66B 107.5
O7 C67 C68 122.5(3)
O7 C67 C72 117.4(4)
C68 C67 C72 120.0(4)
C67 C68 C69 118.8(4)
C67 C68 C66 121.1(4)
C69 C68 C66 120.1(4)
C68 C69 C70 123.2(4)
C68 C69 H69 118.4
C70 C69 H69 118.4
C71 C70 C69 116.1(4)
C71 C70 C73 121.2(4)
C69 C70 C73 122.7(4)
C72 C71 C70 123.1(4)
C72 C71 H71 118.4
C70 C71 H71 118.4
C71 C72 C67 118.8(4)
C71 C72 C77 120.3(4)
C67 C72 C77 120.8(4)
C75 C73 C76 109.5(5)
C75 C73 C74 108.7(5)
C76 C73 C74 105.6(5)
C75 C73 C70 113.1(4)
C76 C73 C70 110.8(4)
C74 C73 C70 108.8(4)
C73 C74 H74A 109.5
C73 C74 H74B 109.5
H74A C74 H74B 109.5
C73 C74 H74C 109.5
H74A C74 H74C 109.5
H74B C74 H74C 109.5
C73 C75 H75A 109.5
C73 C75 H75B 109.5
H75A C75 H75B 109.5
C73 C75 H75C 109.5
H75A C75 H75C 109.5
H75B C75 H75C 109.5
C73 C76 H76A 109.5
C73 C76 H76B 109.5
H76A C76 H76B 109.5
C73 C76 H76C 109.5
H76A C76 H76C 109.5
H76B C76 H76C 109.5
C72 C77 C79 112.7(3)
C72 C77 H77A 109.0
C79 C77 H77A 109.0
C72 C77 H77B 109.0
C79 C77 H77B 109.0
H77A C77 H77B 107.8
O8 C78 C83 117.4(4)
O8 C78 C79 122.5(4)
C83 C78 C79 120.1(4)
C80 C79 C78 118.9(4)
C80 C79 C77 119.3(4)
C78 C79 C77 121.7(4)
C79 C80 C81 122.4(4)
C79 C80 H80 118.8
C81 C80 H80 118.8
C82 C81 C80 116.9(4)
C82 C81 C84 122.0(4)
C80 C81 C84 121.2(4)
C81 C82 C83 122.4(4)
C81 C82 H82 118.8
C83 C82 H82 118.8
C78 C83 C82 119.2(4)
C78 C83 C88 122.7(4)
C82 C83 C88 118.0(4)
C87 C84 C86 113.2(6)
C86X C84 C81 115.2(13)
C87 C84 C81 109.0(5)
C86 C84 C81 112.3(5)
C86X C84 C85X 110.8(12)
C81 C84 C85X 114.1(7)
C87 C84 C85 108.8(6)
C86 C84 C85 106.5(7)
C81 C84 C85 106.8(5)
C86X C84 C87X 107.3(13)
C81 C84 C87X 107.4(7)
C85X C84 C87X 100.8(10)
C84 C85 H85A 109.5
C84 C85 H85B 109.5
H85A C85 H85B 109.5
C84 C85 H85C 109.5
H85A C85 H85C 109.5
H85B C85 H85C 109.5
C84 C86 H86A 109.5
C84 C86 H86B 109.5
H86A C86 H86B 109.5
C84 C86 H86C 109.5
H86A C86 H86C 109.5
H86B C86 H86C 109.5
C84 C87 H87A 109.5
C84 C87 H87B 109.5
H87A C87 H87B 109.5
C84 C87 H87C 109.5
H87A C87 H87C 109.5
H87B C87 H87C 109.5
C84 C85X H85D 109.5
C84 C85X H85E 109.5
H85D C85X H85E 109.5
C84 C85X H85F 109.5
H85D C85X H85F 109.5
H85E C85X H85F 109.5
C84 C86X H86D 109.5
C84 C86X H86E 109.5
H86D C86X H86E 109.5
C84 C86X H86F 109.5
H86D C86X H86F 109.5
H86E C86X H86F 109.5
C84 C87X H87D 109.5
C84 C87X H87E 109.5
H87D C87X H87E 109.5
C84 C87X H87F 109.5
H87D C87X H87F 109.5
H87E C87X H87F 109.5
C2 C88 C83 114.8(4)
C2 C88 H88A 108.6
C83 C88 H88A 108.6
C2 C88 H88B 108.6
C83 C88 H88B 108.6
H88A C88 H88B 107.5
C91 N1 C89 113.0(4)
C91 N1 C93 114.3(4)
C89 N1 C93 113.1(4)
C91 N1 H1 98(3)
C89 N1 H1 108(3)
C93 N1 H1 109(3)
N1 C89 C90 113.7(5)
N1 C89 H89A 108.8
C90 C89 H89A 108.8
N1 C89 H89B 108.8
C90 C89 H89B 108.8
H89A C89 H89B 107.7
C89 C90 H90A 109.5
C89 C90 H90B 109.5
H90A C90 H90B 109.5
C89 C90 H90C 109.5
H90A C90 H90C 109.5
H90B C90 H90C 109.5
C92 C91 N1 113.3(5)
C92 C91 H91A 108.9
N1 C91 H91A 108.9
C92 C91 H91B 108.9
N1 C91 H91B 108.9
H91A C91 H91B 107.7
C91 C92 H92A 109.5
C91 C92 H92B 109.5
H92A C92 H92B 109.5
C91 C92 H92C 109.5
H92A C92 H92C 109.5
H92B C92 H92C 109.5
N1 C93 C94 110.9(4)
N1 C93 H93A 109.5
C94 C93 H93A 109.5
N1 C93 H93B 109.5
C94 C93 H93B 109.5
H93A C93 H93B 108.1
C93 C94 H94A 109.5
C93 C94 H94B 109.5
H94A C94 H94B 109.5
C93 C94 H94C 109.5
H94A C94 H94C 109.5
H94B C94 H94C 109.5
C95 N2 C97 109.1(3)
C95 N2 C99 114.1(3)
C97 N2 C99 114.0(3)
C95 N2 H2 105(3)
C97 N2 H2 106(3)
C99 N2 H2 108(3)
N2 C95 C96 112.0(3)
N2 C95 H95A 109.2
C96 C95 H95A 109.2
N2 C95 H95B 109.2
C96 C95 H95B 109.2
H95A C95 H95B 107.9
C95 C96 H96A 109.5
C95 C96 H96B 109.5
H96A C96 H96B 109.5
C95 C96 H96C 109.5
H96A C96 H96C 109.5
H96B C96 H96C 109.5
N2 C97 C98 113.1(3)
N2 C97 H97A 109.0
C98 C97 H97A 109.0
N2 C97 H97B 109.0
C98 C97 H97B 109.0
H97A C97 H97B 107.8
C97 C98 H98A 109.5
C97 C98 H98B 109.5
H98A C98 H98B 109.5
C97 C98 H98C 109.5
H98A C98 H98C 109.5
H98B C98 H98C 109.5
N2 C99 C100 113.2(3)
N2 C99 H99A 108.9
C100 C99 H99A 108.9
N2 C99 H99B 108.9
C100 C99 H99B 108.9
H99A C99 H99B 107.8
C99 C100 H10D 109.5
C99 C100 H10E 109.5
H10D C100 H10E 109.5
C99 C100 H10F 109.5
H10D C100 H10F 109.5
H10E C100 H10F 109.5
N3 C101 C102 178.1(10)
C101 C102 H10G 109.5
C101 C102 H10H 109.5
H10G C102 H10H 109.5
C101 C102 H10I 109.5
H10G C102 H10I 109.5
H10H C102 H10I 109.5
N4 C103 C104 178.6(7)
C103 C104 H10J 109.5
C103 C104 H10K 109.5
H10J C104 H10K 109.5
C103 C104 H10L 109.5
H10J C104 H10L 109.5
H10K C104 H10L 109.5
N5 C105 C106 178.3(8)
C105 C106 H10M 109.5
C105 C106 H10N 109.5
H10M C106 H10N 109.5
C105 C106 H10O 109.5
H10M C106 H10O 109.5
H10N C106 H10O 109.5
N6 C107 C108 179.7(8)
C107 C108 H10P 109.5
C107 C108 H10Q 109.5
H10P C108 H10Q 109.5
C107 C108 H10R 109.5
H10P C108 H10R 109.5
H10Q C108 H10R 109.5

loop_
_geom_bond_atom_site_label_1
_geom_bond_atom_site_label_2
_geom_bond_distance
V1 O9 1.628(3)
V1 O10 1.632(3)
V1 O2 1.801(3)
V1 O1 1.817(3)
O1 C1 1.375(5)
O2 C12 1.377(5)
O3 C23 1.368(5)
O3 H3 0.823(19)
O4 C34 1.377(5)
O4 H4 0.84(5)
O5 C45 1.370(4)
O5 H5 0.95(6)
O6 C56 1.364(4)
O7 C67 1.373(5)
O7 H7 0.96(6)
O8 C78 1.363(5)
O8 H8 0.835(19)
C1 C2 1.389(6)
C1 C6 1.404(6)
C2 C3 1.398(6)
C2 C88 1.515(6)
C3 C4 1.404(6)
C3 H3A 0.9500
C4 C5 1.376(7)
C4 C7 1.539(6)
C5 C6 1.400(6)
C5 H5A 0.9500
C6 C11 1.508(7)
C7 C9 1.526(7)
C7 C10 1.534(7)
C7 C8 1.545(7)
C8 H8A 0.9800
C8 H8B 0.9800
C8 H8C 0.9800
C9 H9A 0.9800
C9 H9B 0.9800
C9 H9C 0.9800
C10 H10A 0.9800
C10 H10B 0.9800
C10 H10C 0.9800
C11 C13 1.511(7)
C11 H11A 0.9900
C11 H11B 0.9900
C12 C17 1.387(7)
C12 C13 1.393(6)
C13 C14 1.396(6)
C14 C15 1.391(7)
C14 H14 0.9500
C15 C16 1.383(7)
C15 C18 1.527(7)
C16 C17 1.384(6)
C16 H16 0.9500
C17 C22 1.505(6)
C18 C20X 1.457(13)
C18 C21 1.467(8)
C18 C19 1.499(9)
C18 C21X 1.543(12)
C18 C20 1.567(9)
C18 C19X 1.606(12)
C19 H19A 0.9800
C19 H19B 0.9800
C19 H19C 0.9800
C20 H20A 0.9800
C20 H20B 0.9800
C20 H20C 0.9800
C21 H21A 0.9800
C21 H21B 0.9800
C21 H21C 0.9800
C19X H19D 0.9800
C19X H19E 0.9800
C19X H19F 0.9800
C20X H20D 0.9800
C20X H20E 0.9800
C20X H20F 0.9800
C21X H21D 0.9800
C21X H21E 0.9800
C21X H21F 0.9800
C22 C24 1.515(6)
C22 H22A 0.9900
C22 H22B 0.9900
C23 C24 1.388(6)
C23 C28 1.399(6)
C24 C25 1.399(6)
C25 C26 1.379(6)
C25 H25 0.9500
C26 C27 1.383(6)
C26 C29 1.524(6)
C27 C28 1.399(6)
C27 H27 0.9500
C28 C33 1.511(6)
C29 C31 1.516(8)
C29 C30 1.530(7)
C29 C32 1.531(7)
C30 H30A 0.9800
C30 H30B 0.9800
C30 H30C 0.9800
C31 H31A 0.9800
C31 H31B 0.9800
C31 H31C 0.9800
C32 H32A 0.9800
C32 H32B 0.9800
C32 H32C 0.9800
C33 C35 1.527(6)
C33 H33A 0.9900
C33 H33B 0.9900
C34 C35 1.385(6)
C34 C39 1.392(6)
C35 C36 1.391(6)
C36 C37 1.381(6)
C36 H36 0.9500
C37 C38 1.397(6)
C37 C40 1.535(6)
C38 C39 1.387(6)
C38 H38 0.9500
C39 C44 1.517(6)
C40 C42 1.515(6)
C40 C41 1.528(7)
C40 C43 1.537(7)
C41 H41A 0.9800
C41 H41B 0.9800
C41 H41C 0.9800
C42 H42A 0.9800
C42 H42B 0.9800
C42 H42C 0.9800
C43 H43A 0.9800
C43 H43B 0.9800
C43 H43C 0.9800
C44 C46 1.507(5)
C44 H44A 0.9900
C44 H44B 0.9900
C45 C46 1.395(5)
C45 C50 1.401(5)
C46 C47 1.388(5)
C47 C48 1.381(6)
C47 H47 0.9500
C48 C49 1.395(6)
C48 C51 1.542(6)
C49 C50 1.393(5)
C49 H49 0.9500
C50 C55 1.515(5)
C51 C52 1.493(7)
C51 C53 1.497(7)
C51 C54 1.530(7)
C52 H52A 0.9800
C52 H52B 0.9800
C52 H52C 0.9800
C53 H53A 0.9800
C53 H53B 0.9800
C53 H53C 0.9800
C54 H54A 0.9800
C54 H54B 0.9800
C54 H54C 0.9800
C55 C57 1.503(5)
C55 H55A 0.9900
C55 H55B 0.9900
C56 C61 1.391(5)
C56 C57 1.406(5)
C57 C58 1.398(5)
C58 C59 1.379(5)
C58 H58 0.9500
C59 C60 1.407(5)
C59 C62 1.532(5)
C60 C61 1.385(5)
C60 H60 0.9500
C61 C66 1.520(5)
C62 C64 1.527(6)
C62 C65 1.528(6)
C62 C63 1.537(6)
C63 H63A 0.9800
C63 H63B 0.9800
C63 H63C 0.9800
C64 H64A 0.9800
C64 H64B 0.9800
C64 H64C 0.9800
C65 H65A 0.9800
C65 H65B 0.9800
C65 H65C 0.9800
C66 C68 1.513(5)
C66 H66A 0.9900
C66 H66B 0.9900
C67 C68 1.388(6)
C67 C72 1.408(5)
C68 C69 1.390(5)
C69 C70 1.400(6)
C69 H69 0.9500
C70 C71 1.389(6)
C70 C73 1.532(6)
C71 C72 1.387(6)
C71 H71 0.9500
C72 C77 1.515(6)
C73 C75 1.488(8)
C73 C76 1.509(7)
C73 C74 1.532(8)
C74 H74A 0.9800
C74 H74B 0.9800
C74 H74C 0.9800
C75 H75A 0.9800
C75 H75B 0.9800
C75 H75C 0.9800
C76 H76A 0.9800
C76 H76B 0.9800
C76 H76C 0.9800
C77 C79 1.528(6)
C77 H77A 0.9900
C77 H77B 0.9900
C78 C83 1.374(6)
C78 C79 1.406(5)
C79 C80 1.386(6)
C80 C81 1.391(6)
C80 H80 0.9500
C81 C82 1.389(6)
C81 C84 1.533(6)
C82 C83 1.397(6)
C82 H82 0.9500
C83 C88 1.523(6)
C84 C86X 1.476(15)
C84 C87 1.495(8)
C84 C86 1.503(9)
C84 C85X 1.555(12)
C84 C85 1.569(9)
C84 C87X 1.592(13)
C85 H85A 0.9800
C85 H85B 0.9800
C85 H85C 0.9800
C86 H86A 0.9800
C86 H86B 0.9800
C86 H86C 0.9800
C87 H87A 0.9800
C87 H87B 0.9800
C87 H87C 0.9800
C85X H85D 0.9800
C85X H85E 0.9800
C85X H85F 0.9800
C86X H86D 0.9800
C86X H86E 0.9800
C86X H86F 0.9800
C87X H87D 0.9800
C87X H87E 0.9800
C87X H87F 0.9800
C88 H88A 0.9900
C88 H88B 0.9900
N1 C91 1.467(6)
N1 C89 1.487(6)
N1 C93 1.495(6)
N1 H1 0.970(19)
C89 C90 1.499(8)
C89 H89A 0.9900
C89 H89B 0.9900
C90 H90A 0.9800
C90 H90B 0.9800
C90 H90C 0.9800
C91 C92 1.450(7)
C91 H91A 0.9900
C91 H91B 0.9900
C92 H92A 0.9800
C92 H92B 0.9800
C92 H92C 0.9800
C93 C94 1.502(7)
C93 H93A 0.9900
C93 H93B 0.9900
C94 H94A 0.9800
C94 H94B 0.9800
C94 H94C 0.9800
N2 C95 1.499(5)
N2 C97 1.501(5)
N2 C99 1.506(5)
N2 H2 0.928(19)
C95 C96 1.522(6)
C95 H95A 0.9900
C95 H95B 0.9900
C96 H96A 0.9800
C96 H96B 0.9800
C96 H96C 0.9800
C97 C98 1.509(6)
C97 H97A 0.9900
C97 H97B 0.9900
C98 H98A 0.9800
C98 H98B 0.9800
C98 H98C 0.9800
C99 C100 1.519(6)
C99 H99A 0.9900
C99 H99B 0.9900
C100 H10D 0.9800
C100 H10E 0.9800
C100 H10F 0.9800
N3 C101 1.176(9)
C101 C102 1.380(9)
C102 H10G 0.9800
C102 H10H 0.9800
C102 H10I 0.9800
N4 C103 1.139(7)
C103 C104 1.462(8)
C104 H10J 0.9800
C104 H10K 0.9800
C104 H10L 0.9800
N5 C105 1.147(8)
C105 C106 1.380(9)
C106 H10M 0.9800
C106 H10N 0.9800
C106 H10O 0.9800
N6 C107 1.127(7)
C107 C108 1.431(7)
C108 H10P 0.9800
C108 H10Q 0.9800
C108 H10R 0.9800

loop_
_geom_hbond_atom_site_label_D
_geom_hbond_atom_site_label_H
_geom_hbond_atom_site_label_A
_geom_hbond_distance_DH
_geom_hbond_distance_HA
_geom_hbond_distance_DA
_geom_hbond_angle_DHA
_geom_hbond_publ_flag
O3 H3 O4 0.823(19) 1.90(2) 2.692(4) 160(4) yes
O4 H4 O5 0.84(5) 1.78(5) 2.610(4) 172(5) yes
O5 H5 O6 0.95(6) 1.52(6) 2.454(4) 170(5) yes
O7 H7 O6 0.96(6) 1.58(6) 2.534(4) 171(6) yes
O8 H8 O7 0.835(19) 1.91(2) 2.725(4) 167(5) yes
N1 H1 O9 0.970(19) 1.75(2) 2.714(5) 173(5) yes
N2 H2 O10 0.928(19) 1.86(2) 2.776(4) 167(4) yes

loop_
_geom_torsion_atom_site_label_1
_geom_torsion_atom_site_label_2
_geom_torsion_atom_site_label_3
_geom_torsion_atom_site_label_4
_geom_torsion
O9 V1 O1 C1 -169.6(3)
O10 V1 O1 C1 -48.9(4)
O2 V1 O1 C1 73.5(4)
O9 V1 O2 C12 168.9(4)
O10 V1 O2 C12 45.8(4)
O1 V1 O2 C12 -75.3(4)
V1 O1 C1 C2 102.8(4)
V1 O1 C1 C6 -79.6(5)
O1 C1 C2 C3 173.9(3)
C6 C1 C2 C3 -3.7(6)
O1 C1 C2 C88 -7.0(6)
C6 C1 C2 C88 175.4(4)
C1 C2 C3 C4 0.5(6)
C88 C2 C3 C4 -178.6(4)
C2 C3 C4 C5 2.7(6)
C2 C3 C4 C7 -176.2(4)
C3 C4 C5 C6 -2.8(7)
C7 C4 C5 C6 176.0(4)
C4 C5 C6 C1 -0.2(7)
C4 C5 C6 C11 179.4(4)
O1 C1 C6 C5 -174.0(4)
C2 C1 C6 C5 3.5(6)
O1 C1 C6 C11 6.4(6)
C2 C1 C6 C11 -176.0(4)
C5 C4 C7 C9 -119.7(5)
C3 C4 C7 C9 59.1(6)
C5 C4 C7 C10 0.7(6)
C3 C4 C7 C10 179.6(4)
C5 C4 C7 C8 119.7(5)
C3 C4 C7 C8 -61.5(5)
C5 C6 C11 C13 -87.4(5)
C1 C6 C11 C13 92.1(5)
V1 O2 C12 C17 -106.3(4)
V1 O2 C12 C13 76.5(5)
O2 C12 C13 C14 176.2(4)
C17 C12 C13 C14 -1.0(7)
O2 C12 C13 C11 -1.1(6)
C17 C12 C13 C11 -178.3(4)
C6 C11 C13 C12 -91.4(5)
C6 C11 C13 C14 91.4(5)
C12 C13 C14 C15 0.1(7)
C11 C13 C14 C15 177.4(4)
C13 C14 C15 C16 -0.4(7)
C13 C14 C15 C18 -177.1(4)
C14 C15 C16 C17 1.6(7)
C18 C15 C16 C17 178.3(4)
C15 C16 C17 C12 -2.5(7)
C15 C16 C17 C22 -177.7(4)
O2 C12 C17 C16 -175.0(4)
C13 C12 C17 C16 2.1(6)
O2 C12 C17 C22 0.2(6)
C13 C12 C17 C22 177.4(4)
C16 C15 C18 C20X 128.9(9)
C14 C15 C18 C20X -54.5(9)
C16 C15 C18 C21 -61.3(7)
C14 C15 C18 C21 115.2(7)
C16 C15 C18 C19 65.5(7)
C14 C15 C18 C19 -117.9(7)
C16 C15 C18 C21X -101.9(9)
C14 C15 C18 C21X 74.6(10)
C16 C15 C18 C20 179.3(5)
C14 C15 C18 C20 -4.1(7)
C16 C15 C18 C19X 9.2(10)
C14 C15 C18 C19X -174.2(8)
C16 C17 C22 C24 100.4(5)
C12 C17 C22 C24 -74.7(5)
O3 C23 C24 C25 -177.2(4)
C28 C23 C24 C25 0.3(6)
O3 C23 C24 C22 1.6(6)
C28 C23 C24 C22 179.0(4)
C17 C22 C24 C23 111.5(5)
C17 C22 C24 C25 -69.8(5)
C23 C24 C25 C26 -1.0(7)
C22 C24 C25 C26 -179.8(4)
C24 C25 C26 C27 0.3(6)
C24 C25 C26 C29 175.3(4)
C25 C26 C27 C28 1.1(6)
C29 C26 C27 C28 -174.0(4)
O3 C23 C28 C27 178.4(4)
C24 C23 C28 C27 1.1(6)
O3 C23 C28 C33 0.7(6)
C24 C23 C28 C33 -176.6(4)
C26 C27 C28 C23 -1.8(6)
C26 C27 C28 C33 175.9(4)
C25 C26 C29 C31 141.4(5)
C27 C26 C29 C31 -43.7(6)
C25 C26 C29 C30 21.1(6)
C27 C26 C29 C30 -164.0(4)
C25 C26 C29 C32 -97.1(5)
C27 C26 C29 C32 77.7(5)
C23 C28 C33 C35 76.0(5)
C27 C28 C33 C35 -101.6(5)
O4 C34 C35 C36 179.5(3)
C39 C34 C35 C36 -3.7(6)
O4 C34 C35 C33 -4.1(6)
C39 C34 C35 C33 172.7(4)
C28 C33 C35 C34 -97.3(4)
C28 C33 C35 C36 79.0(5)
C34 C35 C36 C37 1.0(6)
C33 C35 C36 C37 -175.5(4)
C35 C36 C37 C38 1.8(6)
C35 C36 C37 C40 -178.7(4)
C36 C37 C38 C39 -2.1(6)
C40 C37 C38 C39 178.4(4)
C37 C38 C39 C34 -0.5(6)
C37 C38 C39 C44 -177.3(4)
O4 C34 C39 C38 -179.9(4)
C35 C34 C39 C38 3.4(6)
O4 C34 C39 C44 -3.2(6)
C35 C34 C39 C44 -179.9(4)
C36 C37 C40 C42 -129.0(4)
C38 C37 C40 C42 50.5(5)
C36 C37 C40 C41 -7.9(6)
C38 C37 C40 C41 171.6(4)
C36 C37 C40 C43 110.6(5)
C38 C37 C40 C43 -70.0(6)
C38 C39 C44 C46 89.5(4)
C34 C39 C44 C46 -87.2(5)
O5 C45 C46 C47 179.6(4)
C50 C45 C46 C47 1.0(6)
O5 C45 C46 C44 4.3(6)
C50 C45 C46 C44 -174.2(4)
C39 C44 C46 C47 -86.5(5)
C39 C44 C46 C45 88.7(5)
C45 C46 C47 C48 -2.0(6)
C44 C46 C47 C48 173.3(4)
C46 C47 C48 C49 1.5(6)
C46 C47 C48 C51 -178.6(4)
C47 C48 C49 C50 0.0(6)
C51 C48 C49 C50 -179.9(4)
C48 C49 C50 C45 -0.9(6)
C48 C49 C50 C55 178.5(4)
O5 C45 C50 C49 -178.1(4)
C46 C45 C50 C49 0.4(6)
O5 C45 C50 C55 2.5(6)
C46 C45 C50 C55 -179.0(4)
C47 C48 C51 C52 7.1(7)
C49 C48 C51 C52 -173.0(5)
C47 C48 C51 C53 131.1(5)
C49 C48 C51 C53 -49.0(6)
C47 C48 C51 C54 -111.5(5)
C49 C48 C51 C54 68.4(6)
C49 C50 C55 C57 -98.0(4)
C45 C50 C55 C57 81.4(4)
O6 C56 C57 C58 -179.9(3)
C61 C56 C57 C58 -0.4(6)
O6 C56 C57 C55 -1.2(6)
C61 C56 C57 C55 178.4(4)
C50 C55 C57 C58 90.3(4)
C50 C55 C57 C56 -88.4(4)
C56 C57 C58 C59 0.6(6)
C55 C57 C58 C59 -178.2(4)
C57 C58 C59 C60 -0.5(6)
C57 C58 C59 C62 177.2(4)
C58 C59 C60 C61 0.3(6)
C62 C59 C60 C61 -177.6(4)
C59 C60 C61 C56 -0.1(6)
C59 C60 C61 C66 178.9(3)
O6 C56 C61 C60 179.7(3)
C57 C56 C61 C60 0.2(6)
O6 C56 C61 C66 0.7(6)
C57 C56 C61 C66 -178.9(4)
C58 C59 C62 C64 -115.6(4)
C60 C59 C62 C64 62.1(5)
C58 C59 C62 C65 3.3(5)
C60 C59 C62 C65 -179.0(4)
C58 C59 C62 C63 123.9(4)
C60 C59 C62 C63 -58.4(5)
C60 C61 C66 C68 92.6(5)
C56 C61 C66 C68 -88.3(5)
O7 C67 C68 C69 -178.4(3)
C72 C67 C68 C69 -0.7(6)
O7 C67 C68 C66 0.3(6)
C72 C67 C68 C66 178.0(4)
C61 C66 C68 C67 84.6(5)
C61 C66 C68 C69 -96.7(5)
C67 C68 C69 C70 -0.6(6)
C66 C68 C69 C70 -179.4(4)
C68 C69 C70 C71 1.1(6)
C68 C69 C70 C73 -179.3(4)
C69 C70 C71 C72 -0.3(6)
C73 C70 C71 C72 -179.8(4)
C70 C71 C72 C67 -1.0(6)
C70 C71 C72 C77 178.1(4)
O7 C67 C72 C71 179.3(3)
C68 C67 C72 C71 1.5(6)
O7 C67 C72 C77 0.2(5)
C68 C67 C72 C77 -177.6(4)
C71 C70 C73 C75 169.9(5)
C69 C70 C73 C75 -9.6(7)
C71 C70 C73 C76 46.4(6)
C69 C70 C73 C76 -133.1(5)
C71 C70 C73 C74 -69.2(6)
C69 C70 C73 C74 111.3(5)
C71 C72 C77 C79 -79.5(5)
C67 C72 C77 C79 99.6(4)
O8 C78 C79 C80 -179.3(4)
C83 C78 C79 C80 0.5(6)
O8 C78 C79 C77 -1.5(6)
C83 C78 C79 C77 178.3(4)
C72 C77 C79 C80 100.9(4)
C72 C77 C79 C78 -76.9(5)
C78 C79 C80 C81 -0.1(7)
C77 C79 C80 C81 -177.9(4)
C79 C80 C81 C82 -0.1(7)
C79 C80 C81 C84 178.5(4)
C80 C81 C82 C83 -0.1(7)
C84 C81 C82 C83 -178.8(5)
O8 C78 C83 C82 179.1(4)
C79 C78 C83 C82 -0.7(7)
O8 C78 C83 C88 1.7(6)
C79 C78 C83 C88 -178.1(4)
C81 C82 C83 C78 0.5(7)
C81 C82 C83 C88 178.0(4)
C82 C81 C84 C86X 44.8(15)
C80 C81 C84 C86X -133.8(14)
C82 C81 C84 C87 -122.1(6)
C80 C81 C84 C87 59.3(7)
C82 C81 C84 C86 4.1(9)
C80 C81 C84 C86 -174.5(7)
C82 C81 C84 C85X 174.7(9)
C80 C81 C84 C85X -3.9(10)
C82 C81 C84 C85 120.6(6)
C80 C81 C84 C85 -58.1(7)
C82 C81 C84 C87X -74.6(10)
C80 C81 C84 C87X 106.8(10)
C1 C2 C88 C83 84.3(5)
C3 C2 C88 C83 -96.6(5)
C78 C83 C88 C2 -116.1(5)
C82 C83 C88 C2 66.5(6)
C91 N1 C89 C90 -161.0(5)
C93 N1 C89 C90 67.2(6)
C89 N1 C91 C92 -67.5(6)
C93 N1 C91 C92 63.8(6)
C91 N1 C93 C94 54.3(6)
C89 N1 C93 C94 -174.5(4)
C97 N2 C95 C96 176.5(3)
C99 N2 C95 C96 -54.7(5)
C95 N2 C97 C98 -178.6(3)
C99 N2 C97 C98 52.6(5)
C95 N2 C99 C100 -61.7(5)
C97 N2 C99 C100 64.6(4)
